data_1530243
loop_
_publ_author_name
'Landa, L.I.'
'Simonov, M.A.'
'Malinovskii, T.I.'

_publ_section_title
;
 The crystal and molecular structure of the
 disulphitetetramminecobaltate(III) of ammonium (N H4) (Co (S O3)2 (N
 H3)4) (H2 O)3
;
_journal_name_full
;
Izvestiya Akademii Nauk Moldavskoi SSR, Seriya Fiziko-Tekhnicheskikh i 
Matematicheskikh Nauk
;
_journal_page_first 46
_journal_page_last 51
_journal_volume 1972
_journal_year 1972
_chemical_formula_sum 'Co H22 N5 O9 S2'
_chemical_name_systematic '(N H4) (Co (S O3)2 (N H3)4) (H2 O)3'
_space_group_IT_number 19
_symmetry_space_group_name_Hall 'P 2ac 2ab'
_symmetry_space_group_name_H-M 'P 21 21 21'
_cell_angle_alpha 90
_cell_angle_beta 90
_cell_angle_gamma 90
_cell_formula_units_Z 4
_cell_length_a 6.92
_cell_length_b 10.83
_cell_length_c 17.54
_cell_volume 1314.511
_citation_journal_id_ASTM IZFMBL
_cod_data_source_file Landa_IZFMBL_1972_638.cif
_cod_data_source_block H22Co1N5O9S2
_cod_original_formula_sum 'H22 Co1 N5 O9 S2'
_cod_database_code 1530243

loop_
_symmetry_equiv_pos_as_xyz
x,y,z
-x+1/2,-y,z+1/2
x+1/2,-y+1/2,-z
-x,y+1/2,-z+1/2

loop_
_atom_site_label
_atom_site_type_symbol
_atom_site_fract_x
_atom_site_fract_y
_atom_site_fract_z
_atom_site_occupancy
_atom_site_U_iso_or_equiv
_atom_site_attached_hydrogens
O7 O-2 0.457 0.24 0.438 1 0.0 2
N5 N-3 0.594 0.018 0.368 1 0.0 4
Co1 Co+3 0.07 0.089 0.13 1 0.0 0
O2 O-2 0.292 -0.05 0.006 1 0.0 0
N1 N-3 0.128 0.272 0.121 1 0.0 3
O6 O-2 0.204 -0.186 0.163 1 0.0 0
S2 S+4 0.022 -0.11 0.153 1 0.0 0
N2 N-3 0.234 0.096 0.226 1 0.0 3
O4 O-2 -0.082 -0.174 0.089 1 0.0 0
S1 S+4 0.334 0.054 0.06 1 0.0 0
N3 N-3 -0.172 0.129 0.198 1 0.0 3
O8 O-2 0.471 0.336 0.239 1 0.0 2
O5 O-2 -0.098 -0.127 0.219 1 0.0 0
N4 N-3 -0.087 0.089 0.037 1 0.0 3
O9 O-2 -0.006 0.07 0.372 1 0.0 2
O1 O-2 0.388 0.166 0.015 1 0.0 0
O3 O-2 0.507 0.016 0.106 1 0.0 0
